data_7111407
loop_
_publ_author_name
'Estevan, Francisco'
'Lahuerta, Pascual'
'Lloret, Julio'
'Sana&#xFFFD;, Mercedes'
'Ubeda, M. Angeles'
'Vila, Jaume'

_publ_section_title
;
 Enantio- and diastereocontrol in intermolecular cyclopropanation reaction
 of styrene catalyzed by dirhodium(ii) complexes with bulky
 ortho-metalated aryl phosphines
;
_journal_issue 21
_journal_name_full 'Chemical Communications'
_journal_page_first 2408
_journal_page_last 2409
_journal_paper_doi 10.1039/b408856e
_journal_year 2004
_chemical_formula_moiety 'C58 H86 O6 P2 Rh2 Si6 . 2H2O'
_chemical_formula_sum 'C58 H90 O8 P2 Rh2 Si6'
_chemical_formula_weight 1351.60
_chemical_name_systematic
;
?
;
_space_group_IT_number 2
_symmetry_cell_setting triclinic
_symmetry_space_group_name_Hall '-P 1'
_symmetry_space_group_name_H-M 'P -1'
_atom_sites_solution_hydrogens geom
_atom_sites_solution_primary direct
_atom_sites_solution_secondary difmap
_audit_creation_method SHELXL-97
_cell_angle_alpha 106.0690(6)
_cell_angle_beta 92.0150(7)
_cell_angle_gamma 94.9480(6)
_cell_formula_units_Z 2
_cell_length_a 15.0100(2)
_cell_length_b 15.85900(10)
_cell_length_c 16.2240(2)
_cell_measurement_temperature 293(2)
_cell_volume 3690.26(7)
_computing_structure_refinement 'SHELXL-97 (Sheldrick, 1997)'
_computing_structure_solution 'SHELXS-97 (Sheldrick, 1990)'
_diffrn_ambient_temperature 293(2)
_diffrn_measured_fraction_theta_full 0.936
_diffrn_measured_fraction_theta_max 0.936
_diffrn_measurement_device_type 'Kappa 2000'
_diffrn_radiation_monochromator graphite
_diffrn_radiation_source 'fine-focus sealed tube'
_diffrn_radiation_type CuK\a
_diffrn_radiation_wavelength 1.54184
_diffrn_reflns_av_R_equivalents 0.0592
_diffrn_reflns_av_sigmaI/netI 0.0485
_diffrn_reflns_limit_h_max 17
_diffrn_reflns_limit_h_min -18
_diffrn_reflns_limit_k_max 19
_diffrn_reflns_limit_k_min -13
_diffrn_reflns_limit_l_max 19
_diffrn_reflns_limit_l_min -19
_diffrn_reflns_number 16847
_diffrn_reflns_theta_full 70.08
_diffrn_reflns_theta_max 70.08
_diffrn_reflns_theta_min 2.84
_diffrn_standards_decay_% 0
_exptl_absorpt_coefficient_mu 5.305
_exptl_absorpt_correction_type none
_exptl_crystal_colour red
_exptl_crystal_density_diffrn 1.216
_exptl_crystal_density_method 'not measured'
_exptl_crystal_description prism
_exptl_crystal_F_000 1412
_exptl_crystal_size_max 0.32
_exptl_crystal_size_mid 0.25
_exptl_crystal_size_min 0.20
_refine_diff_density_max 2.927
_refine_diff_density_min -1.629
_refine_diff_density_rms 0.219
_refine_ls_extinction_coef 0.0054(4)
_refine_ls_extinction_expression Fc^*^=kFc[1+0.001xFc^2^\l^3^/sin(2\q)]^-1/4^
_refine_ls_extinction_method SHELXL
_refine_ls_goodness_of_fit_ref 1.140
_refine_ls_hydrogen_treatment mixed
_refine_ls_matrix_type full
_refine_ls_number_parameters 686
_refine_ls_number_reflns 13141
_refine_ls_number_restraints 0
_refine_ls_restrained_S_all 1.140
_refine_ls_R_factor_all 0.1094
_refine_ls_R_factor_gt 0.0951
_refine_ls_shift/su_max 0.001
_refine_ls_shift/su_mean 0.000
_refine_ls_structure_factor_coef Fsqd
_refine_ls_weighting_details 'calc w=1/[\s^2^(Fo^2^)+(0.2000P)^2^+0.0000P] where P=(Fo^2^+2Fc^2^)/3'
_refine_ls_weighting_scheme calc
_refine_ls_wR_factor_gt 0.2540
_refine_ls_wR_factor_ref 0.2746
_reflns_number_gt 10490
_reflns_number_total 13141
_reflns_threshold_expression >2sigma(I)
_cod_data_source_file b408856esup1.cif
_cod_data_source_block shelxl
_cod_depositor_comments
;
The following automatic conversions were performed:

'_symmetry_cell_setting' value 'Triclinic' changed to 'triclinic'
according to /home/saulius/struct/CIF-dictionaries/cif_core.dic
dictionary named 'cif_core.dic' version 2.4.2 from
2011-04-26.

'_exptl_absorpt_correction_type' value 'None' changed to
'none' according to
/home/saulius/struct/CIF-dictionaries/cif_core.dic dictionary named
'cif_core.dic' version 2.4.2 from 2011-04-26.

Automatic conversion script
Id: cif_fix_values 1891 2012-01-12 08:04:46Z andrius 
;
_cod_original_sg_symbol_H-M P-1
_cod_database_code 7111407

loop_
_symmetry_equiv_pos_as_xyz
'x, y, z'
'-x, -y, -z'

loop_
_atom_site_label
_atom_site_type_symbol
_atom_site_fract_x
_atom_site_fract_y
_atom_site_fract_z
_atom_site_U_iso_or_equiv
_atom_site_adp_type
_atom_site_occupancy
_atom_site_symmetry_multiplicity
_atom_site_calc_flag
_atom_site_refinement_flags
Rh1 Rh 0.28275(3) 0.38069(3) 0.43345(3) 0.0445(2) Uani 1 1 d .
P1 P 0.26162(11) 0.25636(10) 0.46878(10) 0.0471(4) Uani 1 1 d .
O1 O 0.2919(3) 0.5030(3) 0.3993(3) 0.0590(12) Uani 1 1 d .
Si1 Si -0.15263(14) 0.09168(14) 0.40827(17) 0.0688(6) Uani 1 1 d .
Rh2 Rh 0.11586(3) 0.38511(3) 0.42610(3) 0.0437(2) Uani 1 1 d .
P2 P 0.11806(11) 0.33870(10) 0.28480(11) 0.0471(4) Uani 1 1 d .
O2 O 0.1506(3) 0.5244(3) 0.4327(3) 0.0580(12) Uani 1 1 d .
C2 C 0.2402(7) 0.6421(5) 0.4061(7) 0.091(3) Uani 1 1 d .
H2A H 0.1862 0.6702 0.4188 0.136 Uiso 1 1 calc R
H2B H 0.2549 0.6400 0.3485 0.136 Uiso 1 1 calc R
H2C H 0.2883 0.6750 0.4457 0.136 Uiso 1 1 calc R
Si2 Si 0.3552(3) 0.3671(2) 0.88261(17) 0.1056(11) Uani 1 1 d .
Si3 Si 0.45754(19) -0.09508(16) 0.28535(19) 0.0865(8) Uani 1 1 d .
O3 O 0.2762(3) 0.4637(3) 0.5653(3) 0.0543(10) Uani 1 1 d .
O4 O 0.1273(3) 0.4372(3) 0.5660(3) 0.0528(10) Uani 1 1 d .
Si4 Si 0.50229(16) 0.21076(18) 0.16344(15) 0.0755(6) Uani 1 1 d .
O5 O 0.4366(3) 0.4012(3) 0.4664(3) 0.0652(13) Uani 1 1 d .
Si5 Si -0.16663(18) 0.01402(17) 0.05793(18) 0.0833(7) Uani 1 1 d .
Si6 Si 0.0824(3) 0.6735(2) 0.1275(3) 0.1283(14) Uani 1 1 d .
O6 O -0.0334(3) 0.4139(3) 0.4338(3) 0.0559(11) Uani 1 1 d .
O7 O 0.4455(4) 0.5330(5) 0.6309(4) 0.0949(19) Uani 1 1 d .
O8 O 0.4135(5) 0.4999(7) 0.2699(6) 0.140(3) Uani 1 1 d .
C10 C 0.2267(6) 0.5503(4) 0.4145(5) 0.0623(18) Uani 1 1 d .
C11 C 0.1478(5) 0.2099(4) 0.4503(4) 0.0513(15) Uani 1 1 d .
C12 C 0.0827(4) 0.2616(4) 0.4309(4) 0.0481(14) Uani 1 1 d .
C13 C -0.0067(4) 0.2239(4) 0.4183(4) 0.0525(14) Uani 1 1 d .
H13A H -0.0506 0.2569 0.4051 0.063 Uiso 1 1 calc R
C14 C -0.0328(5) 0.1400(4) 0.4245(5) 0.0581(16) Uani 1 1 d .
C15 C 0.0331(5) 0.0891(5) 0.4412(5) 0.065(2) Uani 1 1 d .
H15A H 0.0175 0.0317 0.4432 0.078 Uiso 1 1 calc R
C16 C 0.1217(5) 0.1239(5) 0.4547(5) 0.0652(19) Uani 1 1 d .
H16A H 0.1649 0.0898 0.4670 0.078 Uiso 1 1 calc R
C21 C 0.2881(5) 0.2762(4) 0.5836(4) 0.0535(15) Uani 1 1 d .
C22 C 0.3724(5) 0.3136(5) 0.6191(5) 0.0642(18) Uani 1 1 d .
H22A H 0.4167 0.3219 0.5827 0.077 Uiso 1 1 calc R
C23 C 0.3931(6) 0.3392(6) 0.7067(5) 0.074(2) Uani 1 1 d .
H23A H 0.4505 0.3645 0.7278 0.089 Uiso 1 1 calc R
C24 C 0.3296(7) 0.3276(5) 0.7635(5) 0.075(2) Uani 1 1 d .
C25 C 0.2450(7) 0.2894(6) 0.7276(6) 0.086(3) Uani 1 1 d .
H25A H 0.2008 0.2804 0.7640 0.103 Uiso 1 1 calc R
C26 C 0.2243(6) 0.2645(5) 0.6409(5) 0.0692(19) Uani 1 1 d .
H26A H 0.1668 0.2394 0.6198 0.083 Uiso 1 1 calc R
C30 C 0.2036(4) 0.4701(4) 0.6018(4) 0.0523(15) Uani 1 1 d .
C31 C 0.3236(5) 0.1620(4) 0.4179(4) 0.0540(15) Uani 1 1 d .
C32 C 0.2957(5) 0.1113(5) 0.3353(5) 0.070(2) Uani 1 1 d .
H32A H 0.2488 0.1277 0.3060 0.084 Uiso 1 1 calc R
C34 C 0.4071(6) 0.0094(5) 0.3351(6) 0.073(2) Uani 1 1 d .
C35 C 0.4350(6) 0.0624(6) 0.4164(6) 0.087(3) Uani 1 1 d .
H35A H 0.4831 0.0472 0.4452 0.104 Uiso 1 1 calc R
C36 C 0.3950(6) 0.1368(5) 0.4570(5) 0.075(2) Uani 1 1 d .
H36A H 0.4169 0.1703 0.5116 0.091 Uiso 1 1 calc R
C40 C 0.2072(6) 0.5220(7) 0.6946(5) 0.086(3) Uani 1 1 d .
H40A H 0.2682 0.5434 0.7143 0.129 Uiso 1 1 calc R
H40B H 0.1835 0.4849 0.7280 0.129 Uiso 1 1 calc R
H40C H 0.1721 0.5710 0.7009 0.129 Uiso 1 1 calc R
C41 C 0.2223(4) 0.2965(4) 0.2497(4) 0.0478(13) Uani 1 1 d .
C42 C 0.2935(5) 0.3121(4) 0.3109(4) 0.0500(14) Uani 1 1 d .
C43 C 0.3752(4) 0.2837(4) 0.2816(4) 0.0532(15) Uani 1 1 d .
H43A H 0.4235 0.2940 0.3218 0.064 Uiso 1 1 calc R
C44 C 0.3891(5) 0.2416(5) 0.1973(4) 0.0557(15) Uani 1 1 d .
C45 C 0.3147(5) 0.2246(5) 0.1384(5) 0.0623(17) Uani 1 1 d .
H45A H 0.3208 0.1951 0.0811 0.075 Uiso 1 1 calc R
C46 C 0.2330(5) 0.2510(5) 0.1641(5) 0.0635(18) Uani 1 1 d .
H46A H 0.1842 0.2385 0.1242 0.076 Uiso 1 1 calc R
C51 C 0.0339(4) 0.2522(4) 0.2230(4) 0.0544(15) Uani 1 1 d .
C52 C -0.0386(5) 0.2656(5) 0.1754(6) 0.072(2) Uani 1 1 d .
H52A H -0.0481 0.3228 0.1754 0.087 Uiso 1 1 calc R
C53 C -0.0982(6) 0.1955(6) 0.1270(6) 0.083(3) Uani 1 1 d .
H53A H -0.1460 0.2071 0.0950 0.099 Uiso 1 1 calc R
C54 C -0.0879(5) 0.1090(5) 0.1256(5) 0.0680(18) Uani 1 1 d .
C55 C -0.0168(5) 0.0968(5) 0.1764(5) 0.0687(19) Uani 1 1 d .
H55A H -0.0087 0.0398 0.1781 0.082 Uiso 1 1 calc R
C56 C 0.0420(5) 0.1645(5) 0.2239(5) 0.0638(18) Uani 1 1 d .
H56A H 0.0882 0.1528 0.2575 0.077 Uiso 1 1 calc R
C61 C 0.1079(5) 0.4294(4) 0.2364(4) 0.0562(16) Uani 1 1 d .
C62 C 0.0407(6) 0.4843(6) 0.2602(6) 0.080(2) Uani 1 1 d .
H62A H -0.0003 0.4723 0.2981 0.096 Uiso 1 1 calc R
C63 C 0.0326(7) 0.5568(6) 0.2292(7) 0.087(3) Uani 1 1 d .
H63A H -0.0133 0.5923 0.2466 0.105 Uiso 1 1 calc R
C64 C 0.0933(7) 0.5768(6) 0.1716(7) 0.084(3) Uani 1 1 d .
C65 C 0.1597(8) 0.5213(6) 0.1499(7) 0.097(3) Uani 1 1 d .
H65A H 0.2014 0.5331 0.1125 0.117 Uiso 1 1 calc R
C66 C 0.1679(6) 0.4497(6) 0.1800(6) 0.077(2) Uani 1 1 d .
H66A H 0.2140 0.4144 0.1626 0.093 Uiso 1 1 calc R
C101 C -0.1967(7) 0.0965(7) 0.5151(8) 0.101(3) Uani 1 1 d .
H10D H -0.1944 0.1569 0.5490 0.151 Uiso 1 1 calc R
H10E H -0.1609 0.0647 0.5440 0.151 Uiso 1 1 calc R
H10F H -0.2576 0.0704 0.5075 0.151 Uiso 1 1 calc R
C102 C -0.1567(7) -0.0256(6) 0.3422(8) 0.101(3) Uani 1 1 d .
H10A H -0.1339 -0.0278 0.2872 0.151 Uiso 1 1 calc R
H10B H -0.2175 -0.0520 0.3345 0.151 Uiso 1 1 calc R
H10C H -0.1207 -0.0573 0.3710 0.151 Uiso 1 1 calc R
C103 C -0.2190(7) 0.1554(7) 0.3528(8) 0.108(4) Uani 1 1 d .
H10G H -0.1959 0.1523 0.2977 0.162 Uiso 1 1 calc R
H10H H -0.2148 0.2159 0.3868 0.162 Uiso 1 1 calc R
H10I H -0.2805 0.1311 0.3452 0.162 Uiso 1 1 calc R
C201 C 0.3031(12) 0.4720(10) 0.9264(9) 0.160(6) Uani 1 1 d .
H20G H 0.2394 0.4614 0.9144 0.240 Uiso 1 1 calc R
H20H H 0.3269 0.5155 0.9000 0.240 Uiso 1 1 calc R
H20I H 0.3161 0.4929 0.9875 0.240 Uiso 1 1 calc R
C202 C 0.3100(15) 0.2824(12) 0.9313(10) 0.215(11) Uani 1 1 d .
H20D H 0.2463 0.2720 0.9195 0.322 Uiso 1 1 calc R
H20E H 0.3234 0.3020 0.9923 0.322 Uiso 1 1 calc R
H20F H 0.3367 0.2287 0.9075 0.322 Uiso 1 1 calc R
C203 C 0.4821(11) 0.3896(11) 0.9058(8) 0.164(7) Uani 1 1 d .
H20A H 0.5093 0.3357 0.8847 0.246 Uiso 1 1 calc R
H20B H 0.4954 0.4123 0.9667 0.246 Uiso 1 1 calc R
H20C H 0.5053 0.4320 0.8777 0.246 Uiso 1 1 calc R
C301 C 0.4080(9) -0.1810(7) 0.3344(10) 0.130(5) Uani 1 1 d .
H30A H 0.4330 -0.2355 0.3102 0.195 Uiso 1 1 calc R
H30B H 0.3443 -0.1893 0.3227 0.195 Uiso 1 1 calc R
H30C H 0.4215 -0.1621 0.3954 0.195 Uiso 1 1 calc R
C302 C 0.5794(8) -0.0794(7) 0.3103(10) 0.128(5) Uani 1 1 d .
H30D H 0.6060 -0.0364 0.2847 0.193 Uiso 1 1 calc R
H30E H 0.6042 -0.1344 0.2879 0.193 Uiso 1 1 calc R
H30F H 0.5915 -0.0593 0.3715 0.193 Uiso 1 1 calc R
C303 C 0.4333(13) -0.1269(10) 0.1665(9) 0.170(7) Uani 1 1 d .
H30G H 0.4598 -0.0814 0.1438 0.254 Uiso 1 1 calc R
H30H H 0.3696 -0.1343 0.1539 0.254 Uiso 1 1 calc R
H30I H 0.4579 -0.1812 0.1407 0.254 Uiso 1 1 calc R
C330 C 0.3362(6) 0.0373(5) 0.2959(6) 0.079(2) Uani 1 1 d .
H33A H 0.3152 0.0047 0.2407 0.095 Uiso 1 1 calc R
C401 C 0.5688(8) 0.1987(10) 0.2560(8) 0.149(6) Uani 1 1 d .
H40G H 0.5397 0.1527 0.2764 0.223 Uiso 1 1 calc R
H40H H 0.5742 0.2532 0.3010 0.223 Uiso 1 1 calc R
H40I H 0.6274 0.1838 0.2389 0.223 Uiso 1 1 calc R
C402 C 0.4884(9) 0.1094(10) 0.0728(11) 0.179(8) Uani 1 1 d .
H40J H 0.4605 0.0618 0.0916 0.268 Uiso 1 1 calc R
H40K H 0.5461 0.0950 0.0524 0.268 Uiso 1 1 calc R
H40L H 0.4515 0.1187 0.0271 0.268 Uiso 1 1 calc R
C403 C 0.5578(10) 0.3013(13) 0.1240(12) 0.182(8) Uani 1 1 d .
H40D H 0.6162 0.2870 0.1062 0.273 Uiso 1 1 calc R
H40E H 0.5632 0.3555 0.1695 0.273 Uiso 1 1 calc R
H40F H 0.5223 0.3079 0.0762 0.273 Uiso 1 1 calc R
C501 C -0.1139(8) -0.0886(6) 0.0482(8) 0.116(4) Uani 1 1 d .
H50A H -0.0593 -0.0866 0.0193 0.173 Uiso 1 1 calc R
H50B H -0.1540 -0.1380 0.0158 0.173 Uiso 1 1 calc R
H50C H -0.1008 -0.0949 0.1044 0.173 Uiso 1 1 calc R
C502 C -0.2727(8) 0.0069(9) 0.1114(9) 0.135(5) Uani 1 1 d .
H50G H -0.3122 -0.0419 0.0769 0.203 Uiso 1 1 calc R
H50H H -0.3004 0.0605 0.1181 0.203 Uiso 1 1 calc R
H50I H -0.2604 -0.0017 0.1668 0.203 Uiso 1 1 calc R
C503 C -0.1844(11) 0.0301(9) -0.0497(8) 0.154(6) Uani 1 1 d .
H50D H -0.1279 0.0334 -0.0751 0.231 Uiso 1 1 calc R
H50E H -0.2115 0.0839 -0.0446 0.231 Uiso 1 1 calc R
H50F H -0.2232 -0.0186 -0.0854 0.231 Uiso 1 1 calc R
C601 C 0.071(3) 0.7696(13) 0.2187(17) 0.38(2) Uani 1 1 d .
H60D H 0.0653 0.8203 0.1983 0.563 Uiso 1 1 calc R
H60E H 0.1231 0.7803 0.2576 0.563 Uiso 1 1 calc R
H60F H 0.0187 0.7586 0.2480 0.563 Uiso 1 1 calc R
C602 C 0.1775(19) 0.697(2) 0.079(3) 0.43(3) Uani 1 1 d .
H60A H 0.1703 0.7463 0.0566 0.648 Uiso 1 1 calc R
H60B H 0.1876 0.6466 0.0325 0.648 Uiso 1 1 calc R
H60C H 0.2279 0.7111 0.1200 0.648 Uiso 1 1 calc R
C603 C -0.0198(18) 0.6568(17) 0.064(2) 0.34(2) Uani 1 1 d .
H60G H -0.0250 0.7060 0.0412 0.503 Uiso 1 1 calc R
H60H H -0.0691 0.6516 0.0990 0.503 Uiso 1 1 calc R
H60I H -0.0206 0.6037 0.0177 0.503 Uiso 1 1 calc R

loop_
_atom_site_aniso_label
_atom_site_aniso_U_11
_atom_site_aniso_U_22
_atom_site_aniso_U_33
_atom_site_aniso_U_23
_atom_site_aniso_U_13
_atom_site_aniso_U_12
Rh1 0.0446(3) 0.0457(3) 0.0410(3) 0.0096(2) 0.0017(2) 0.00119(19)
P1 0.0478(8) 0.0478(8) 0.0452(9) 0.0130(6) -0.0030(7) 0.0050(6)
O1 0.063(3) 0.049(2) 0.065(3) 0.019(2) 0.009(2) -0.002(2)
Si1 0.0511(10) 0.0606(11) 0.0963(17) 0.0285(11) 0.0007(10) -0.0055(9)
Rh2 0.0453(3) 0.0411(3) 0.0447(3) 0.0126(2) 0.0023(2) 0.00417(19)
P2 0.0489(8) 0.0489(8) 0.0451(9) 0.0158(7) -0.0003(7) 0.0064(6)
O2 0.061(3) 0.043(2) 0.074(3) 0.020(2) 0.012(2) 0.009(2)
C2 0.089(6) 0.060(5) 0.127(9) 0.037(5) 0.016(6) -0.007(4)
Si2 0.162(3) 0.1034(19) 0.0467(13) 0.0182(13) -0.0112(16) 0.0040(19)
Si3 0.0926(18) 0.0680(13) 0.0998(19) 0.0168(13) 0.0208(15) 0.0295(13)
O3 0.052(2) 0.058(2) 0.047(2) 0.005(2) 0.005(2) 0.005(2)
O4 0.053(2) 0.062(3) 0.043(2) 0.013(2) 0.005(2) 0.009(2)
Si4 0.0605(12) 0.1036(17) 0.0568(12) 0.0090(11) 0.0082(10) 0.0210(11)
O5 0.044(2) 0.085(3) 0.058(3) 0.011(2) -0.006(2) -0.008(2)
Si5 0.0756(15) 0.0843(15) 0.0757(16) 0.0074(12) -0.0152(12) -0.0119(12)
Si6 0.149(3) 0.105(2) 0.163(4) 0.093(2) -0.006(3) 0.012(2)
O6 0.045(2) 0.058(2) 0.064(3) 0.014(2) 0.004(2) 0.0128(19)
O7 0.075(4) 0.123(5) 0.074(4) 0.020(4) -0.006(3) -0.025(4)
O8 0.087(5) 0.203(9) 0.165(9) 0.109(7) 0.020(5) 0.006(5)
C10 0.082(5) 0.046(3) 0.057(4) 0.013(3) 0.001(4) 0.001(3)
C11 0.056(4) 0.045(3) 0.056(4) 0.022(3) -0.002(3) 0.001(3)
C12 0.048(3) 0.048(3) 0.047(3) 0.011(3) 0.000(3) 0.008(3)
C13 0.045(3) 0.056(3) 0.057(4) 0.018(3) -0.001(3) 0.002(3)
C14 0.059(4) 0.053(3) 0.064(4) 0.022(3) 0.003(3) -0.002(3)
C15 0.059(4) 0.051(4) 0.093(6) 0.038(4) -0.008(4) -0.011(3)
C16 0.063(4) 0.053(4) 0.086(5) 0.032(4) -0.009(4) 0.004(3)
C21 0.061(4) 0.053(3) 0.049(4) 0.020(3) -0.004(3) 0.005(3)
C22 0.062(4) 0.071(4) 0.057(4) 0.013(3) 0.001(3) 0.008(3)
C23 0.086(6) 0.083(5) 0.051(4) 0.015(4) -0.016(4) 0.010(4)
C24 0.105(7) 0.075(5) 0.046(4) 0.018(4) -0.008(4) 0.012(4)
C25 0.094(6) 0.099(6) 0.063(5) 0.024(5) 0.011(5) -0.006(5)
C26 0.069(5) 0.081(5) 0.058(4) 0.026(4) -0.001(4) -0.005(4)
C30 0.053(4) 0.055(3) 0.042(3) 0.006(3) -0.007(3) 0.001(3)
C31 0.058(4) 0.058(4) 0.050(4) 0.020(3) 0.001(3) 0.010(3)
C32 0.073(5) 0.065(4) 0.064(5) 0.007(3) -0.016(4) 0.014(4)
C34 0.081(5) 0.057(4) 0.077(5) 0.010(4) 0.007(4) 0.022(4)
C35 0.087(6) 0.082(5) 0.086(6) 0.009(5) -0.018(5) 0.039(5)
C36 0.075(5) 0.079(5) 0.064(5) 0.004(4) -0.013(4) 0.024(4)
C40 0.059(4) 0.129(8) 0.058(5) 0.006(5) 0.002(4) 0.009(5)
C41 0.053(3) 0.049(3) 0.038(3) 0.008(2) 0.005(3) 0.004(3)
C42 0.056(4) 0.050(3) 0.041(3) 0.009(3) 0.007(3) 0.007(3)
C43 0.047(3) 0.066(4) 0.038(3) 0.004(3) -0.001(3) -0.002(3)
C44 0.053(4) 0.065(4) 0.048(4) 0.015(3) 0.002(3) 0.003(3)
C45 0.068(4) 0.073(4) 0.042(4) 0.008(3) 0.005(3) 0.017(4)
C46 0.057(4) 0.083(5) 0.052(4) 0.019(3) -0.003(3) 0.015(4)
C51 0.052(3) 0.059(4) 0.051(4) 0.014(3) -0.003(3) 0.005(3)
C52 0.072(5) 0.066(4) 0.082(6) 0.030(4) -0.018(4) 0.002(4)
C53 0.071(5) 0.083(5) 0.093(6) 0.031(5) -0.033(5) -0.004(4)
C54 0.063(4) 0.076(5) 0.059(4) 0.012(4) -0.006(4) -0.001(4)
C55 0.078(5) 0.057(4) 0.066(5) 0.009(3) -0.004(4) 0.007(4)
C56 0.070(4) 0.062(4) 0.058(4) 0.017(3) -0.015(4) 0.002(3)
C61 0.066(4) 0.058(4) 0.049(4) 0.022(3) -0.006(3) 0.004(3)
C62 0.078(5) 0.085(5) 0.100(7) 0.056(5) 0.023(5) 0.023(4)
C63 0.089(6) 0.082(5) 0.106(7) 0.045(5) -0.003(5) 0.023(5)
C64 0.091(6) 0.083(5) 0.091(6) 0.048(5) -0.005(5) 0.004(5)
C65 0.117(8) 0.092(6) 0.104(8) 0.058(6) 0.034(6) 0.021(6)
C66 0.089(6) 0.085(5) 0.074(5) 0.042(4) 0.021(5) 0.028(5)
C101 0.098(7) 0.090(6) 0.127(9) 0.046(6) 0.036(7) 0.013(5)
C102 0.080(6) 0.076(5) 0.128(9) 0.010(5) -0.019(6) -0.015(5)
C103 0.073(6) 0.111(7) 0.147(11) 0.057(7) -0.030(6) -0.006(5)
C201 0.202(18) 0.154(12) 0.098(10) -0.015(8) 0.020(10) 0.030(11)
C202 0.36(3) 0.193(16) 0.095(10) 0.083(11) -0.035(14) -0.086(17)
C203 0.192(17) 0.203(16) 0.073(8) 0.012(9) -0.055(9) 0.005(13)
C301 0.120(10) 0.074(6) 0.201(15) 0.040(7) 0.049(9) 0.022(6)
C302 0.090(8) 0.099(7) 0.207(15) 0.051(9) 0.041(9) 0.033(6)
C303 0.26(2) 0.143(11) 0.103(10) 0.009(8) 0.032(11) 0.103(13)
C330 0.085(6) 0.063(4) 0.081(6) 0.004(4) -0.018(5) 0.019(4)
C401 0.110(9) 0.229(16) 0.102(9) 0.014(9) -0.010(7) 0.100(10)
C402 0.108(10) 0.169(13) 0.190(16) -0.079(11) 0.009(10) 0.058(9)
C403 0.100(10) 0.27(2) 0.220(19) 0.147(17) 0.053(11) 0.011(12)
C501 0.127(10) 0.086(6) 0.109(9) -0.004(6) -0.029(7) -0.009(6)
C502 0.080(7) 0.136(10) 0.151(12) -0.014(9) -0.006(8) -0.015(7)
C503 0.192(15) 0.145(11) 0.100(9) 0.017(8) -0.079(10) -0.030(10)
C601 0.80(8) 0.116(15) 0.23(3) 0.075(16) 0.01(4) 0.09(3)
C602 0.33(4) 0.45(4) 0.79(8) 0.56(6) 0.30(5) 0.19(3)
C603 0.30(3) 0.30(3) 0.50(5) 0.31(3) -0.19(3) -0.04(2)

loop_
_atom_type_symbol
_atom_type_description
_atom_type_scat_dispersion_real
_atom_type_scat_dispersion_imag
_atom_type_scat_source
C C 0.0181 0.0091 'International Tables Vol C Tables 4.2.6.8 and 6.1.1.4'
H H 0.0000 0.0000 'International Tables Vol C Tables 4.2.6.8 and 6.1.1.4'
O O 0.0492 0.0322 'International Tables Vol C Tables 4.2.6.8 and 6.1.1.4'
P P 0.2955 0.4335 'International Tables Vol C Tables 4.2.6.8 and 6.1.1.4'
Rh Rh 0.0927 3.6045 'International Tables Vol C Tables 4.2.6.8 and 6.1.1.4'
Si Si 0.2541 0.3302 'International Tables Vol C Tables 4.2.6.8 and 6.1.1.4'

loop_
_geom_angle_atom_site_label_1
_geom_angle_atom_site_label_2
_geom_angle_atom_site_label_3
_geom_angle
C42 Rh1 O1 91.1(2)
C42 Rh1 O3 175.9(2)
O1 Rh1 O3 85.17(18)
C42 Rh1 P1 89.84(18)
O1 Rh1 P1 175.36(14)
O3 Rh1 P1 93.98(13)
C42 Rh1 O5 94.1(2)
O1 Rh1 O5 89.21(18)
O3 Rh1 O5 84.07(18)
P1 Rh1 O5 95.24(14)
C42 Rh1 Rh2 97.42(19)
O1 Rh1 Rh2 86.80(13)
O3 Rh1 Rh2 84.18(12)
P1 Rh1 Rh2 88.59(5)
O5 Rh1 Rh2 167.87(13)
C11 P1 C21 105.7(3)
C11 P1 C31 102.9(3)
C21 P1 C31 104.1(3)
C11 P1 Rh1 112.4(2)
C21 P1 Rh1 110.0(2)
C31 P1 Rh1 120.5(2)
C10 O1 Rh1 118.3(5)
C103 Si1 C101 110.1(5)
C103 Si1 C102 110.5(5)
C101 Si1 C102 109.7(5)
C103 Si1 C14 109.5(4)
C101 Si1 C14 108.7(5)
C102 Si1 C14 108.2(4)
C12 Rh2 O4 92.7(2)
C12 Rh2 O2 175.1(2)
O4 Rh2 O2 82.44(17)
C12 Rh2 P2 90.61(19)
O4 Rh2 P2 174.27(13)
O2 Rh2 P2 94.28(14)
C12 Rh2 O6 90.8(2)
O4 Rh2 O6 86.71(16)
O2 Rh2 O6 88.01(16)
P2 Rh2 O6 97.91(13)
C12 Rh2 Rh1 97.06(18)
O4 Rh2 Rh1 87.05(12)
O2 Rh2 Rh1 83.70(12)
P2 Rh2 Rh1 87.92(5)
O6 Rh2 Rh1 170.21(12)
C41 P2 C51 103.1(3)
C41 P2 C61 104.7(3)
C51 P2 C61 103.7(3)
C41 P2 Rh2 112.7(2)
C51 P2 Rh2 120.0(2)
C61 P2 Rh2 111.2(2)
C10 O2 Rh2 120.6(4)
C10 C2 H2A 109.5
C10 C2 H2B 109.5
H2A C2 H2B 109.5
C10 C2 H2C 109.5
H2A C2 H2C 109.5
H2B C2 H2C 109.5
C202 Si2 C201 110.4(10)
C202 Si2 C24 109.1(6)
C201 Si2 C24 108.9(5)
C202 Si2 C203 110.3(8)
C201 Si2 C203 108.9(8)
C24 Si2 C203 109.2(6)
C302 Si3 C303 109.9(8)
C302 Si3 C34 110.0(5)
C303 Si3 C34 109.1(5)
C302 Si3 C301 108.4(6)
C303 Si3 C301 112.0(7)
C34 Si3 C301 107.5(5)
C30 O3 Rh1 121.5(4)
C30 O4 Rh2 118.1(4)
C401 Si4 C402 112.9(8)
C401 Si4 C44 109.4(5)
C402 Si4 C44 108.8(5)
C401 Si4 C403 109.8(8)
C402 Si4 C403 107.9(9)
C44 Si4 C403 107.9(6)
C501 Si5 C503 109.5(6)
C501 Si5 C502 108.4(7)
C503 Si5 C502 112.2(7)
C501 Si5 C54 108.3(4)
C503 Si5 C54 108.6(5)
C502 Si5 C54 109.8(5)
C602 Si6 C603 116.0(17)
C602 Si6 C601 107.1(18)
C603 Si6 C601 105.2(17)
C602 Si6 C64 111.0(7)
C603 Si6 C64 109.6(7)
C601 Si6 C64 107.4(8)
O2 C10 O1 124.7(6)
O2 C10 C2 117.3(7)
O1 C10 C2 117.9(7)
C16 C11 C12 119.6(6)
C16 C11 P1 122.0(5)
C12 C11 P1 118.4(5)
C13 C12 C11 117.2(6)
C13 C12 Rh2 121.5(4)
C11 C12 Rh2 121.3(5)
C14 C13 C12 123.3(6)
C14 C13 H13A 118.4
C12 C13 H13A 118.4
C13 C14 C15 118.5(6)
C13 C14 Si1 122.4(5)
C15 C14 Si1 119.1(5)
C16 C15 C14 120.0(6)
C16 C15 H15A 120.0
C14 C15 H15A 120.0
C15 C16 C11 121.4(6)
C15 C16 H16A 119.3
C11 C16 H16A 119.3
C22 C21 C26 116.5(7)
C22 C21 P1 120.0(6)
C26 C21 P1 123.1(5)
C23 C22 C21 122.5(8)
C23 C22 H22A 118.8
C21 C22 H22A 118.8
C22 C23 C24 120.9(8)
C22 C23 H23A 119.6
C24 C23 H23A 119.6
C23 C24 C25 116.6(7)
C23 C24 Si2 121.3(7)
C25 C24 Si2 122.0(7)
C26 C25 C24 122.4(9)
C26 C25 H25A 118.8
C24 C25 H25A 118.8
C25 C26 C21 121.1(8)
C25 C26 H26A 119.5
C21 C26 H26A 119.5
O3 C30 O4 125.2(6)
O3 C30 C40 117.6(6)
O4 C30 C40 117.3(6)
C36 C31 C32 117.1(6)
C36 C31 P1 124.3(6)
C32 C31 P1 118.6(5)
C330 C32 C31 121.1(7)
C330 C32 H32A 119.4
C31 C32 H32A 119.4
C35 C34 C330 114.9(7)
C35 C34 Si3 121.9(6)
C330 C34 Si3 123.1(6)
C36 C35 C34 123.1(7)
C36 C35 H35A 118.4
C34 C35 H35A 118.4
C31 C36 C35 121.0(7)
C31 C36 H36A 119.5
C35 C36 H36A 119.5
C30 C40 H40A 109.5
C30 C40 H40B 109.5
H40A C40 H40B 109.5
C30 C40 H40C 109.5
H40A C40 H40C 109.5
H40B C40 H40C 109.5
C42 C41 C46 120.4(6)
C42 C41 P2 117.5(5)
C46 C41 P2 122.1(5)
C41 C42 C43 116.8(6)
C41 C42 Rh1 121.8(5)
C43 C42 Rh1 121.2(5)
C44 C43 C42 124.5(6)
C44 C43 H43A 117.8
C42 C43 H43A 117.8
C43 C44 C45 116.7(6)
C43 C44 Si4 121.4(5)
C45 C44 Si4 121.9(6)
C46 C45 C44 121.0(7)
C46 C45 H45A 119.5
C44 C45 H45A 119.5
C45 C46 C41 120.6(7)
C45 C46 H46A 119.7
C41 C46 H46A 119.7
C52 C51 C56 116.5(6)
C52 C51 P2 125.1(5)
C56 C51 P2 118.4(5)
C51 C52 C53 121.7(7)
C51 C52 H52A 119.1
C53 C52 H52A 119.1
C54 C53 C52 121.4(7)
C54 C53 H53A 119.3
C52 C53 H53A 119.3
C55 C54 C53 116.2(7)
C55 C54 Si5 122.4(6)
C53 C54 Si5 121.5(6)
C56 C55 C54 123.0(7)
C56 C55 H55A 118.5
C54 C55 H55A 118.5
C55 C56 C51 121.1(6)
C55 C56 H56A 119.5
C51 C56 H56A 119.5
C62 C61 C66 117.2(6)
C62 C61 P2 119.5(6)
C66 C61 P2 123.2(6)
C61 C62 C63 122.1(8)
C61 C62 H62A 119.0
C63 C62 H62A 119.0
C62 C63 C64 120.5(8)
C62 C63 H63A 119.8
C64 C63 H63A 119.8
C65 C64 C63 115.8(8)
C65 C64 Si6 123.0(8)
C63 C64 Si6 121.1(7)
C66 C65 C64 124.0(9)
C66 C65 H65A 118.0
C64 C65 H65A 118.0
C65 C66 C61 120.4(8)
C65 C66 H66A 119.8
C61 C66 H66A 119.8
Si1 C101 H10D 109.5
Si1 C101 H10E 109.5
H10D C101 H10E 109.5
Si1 C101 H10F 109.5
H10D C101 H10F 109.5
H10E C101 H10F 109.5
Si1 C102 H10A 109.5
Si1 C102 H10B 109.5
H10A C102 H10B 109.5
Si1 C102 H10C 109.5
H10A C102 H10C 109.5
H10B C102 H10C 109.5
Si1 C103 H10G 109.5
Si1 C103 H10H 109.5
H10G C103 H10H 109.5
Si1 C103 H10I 109.5
H10G C103 H10I 109.5
H10H C103 H10I 109.5
Si2 C201 H20G 109.5
Si2 C201 H20H 109.5
H20G C201 H20H 109.5
Si2 C201 H20I 109.5
H20G C201 H20I 109.5
H20H C201 H20I 109.5
Si2 C202 H20D 109.5
Si2 C202 H20E 109.5
H20D C202 H20E 109.5
Si2 C202 H20F 109.5
H20D C202 H20F 109.5
H20E C202 H20F 109.5
Si2 C203 H20A 109.5
Si2 C203 H20B 109.5
H20A C203 H20B 109.5
Si2 C203 H20C 109.5
H20A C203 H20C 109.5
H20B C203 H20C 109.5
Si3 C301 H30A 109.5
Si3 C301 H30B 109.5
H30A C301 H30B 109.5
Si3 C301 H30C 109.5
H30A C301 H30C 109.5
H30B C301 H30C 109.5
Si3 C302 H30D 109.5
Si3 C302 H30E 109.5
H30D C302 H30E 109.5
Si3 C302 H30F 109.5
H30D C302 H30F 109.5
H30E C302 H30F 109.5
Si3 C303 H30G 109.5
Si3 C303 H30H 109.5
H30G C303 H30H 109.5
Si3 C303 H30I 109.5
H30G C303 H30I 109.5
H30H C303 H30I 109.5
C32 C330 C34 122.7(8)
C32 C330 H33A 118.7
C34 C330 H33A 118.7
Si4 C401 H40G 109.5
Si4 C401 H40H 109.5
H40G C401 H40H 109.5
Si4 C401 H40I 109.5
H40G C401 H40I 109.5
H40H C401 H40I 109.5
Si4 C402 H40J 109.5
Si4 C402 H40K 109.5
H40J C402 H40K 109.5
Si4 C402 H40L 109.5
H40J C402 H40L 109.5
H40K C402 H40L 109.5
Si4 C403 H40D 109.5
Si4 C403 H40E 109.5
H40D C403 H40E 109.5
Si4 C403 H40F 109.5
H40D C403 H40F 109.5
H40E C403 H40F 109.5
Si5 C501 H50A 109.5
Si5 C501 H50B 109.5
H50A C501 H50B 109.5
Si5 C501 H50C 109.5
H50A C501 H50C 109.5
H50B C501 H50C 109.5
Si5 C502 H50G 109.5
Si5 C502 H50H 109.5
H50G C502 H50H 109.5
Si5 C502 H50I 109.5
H50G C502 H50I 109.5
H50H C502 H50I 109.5
Si5 C503 H50D 109.5
Si5 C503 H50E 109.5
H50D C503 H50E 109.5
Si5 C503 H50F 109.5
H50D C503 H50F 109.5
H50E C503 H50F 109.5
Si6 C601 H60D 109.5
Si6 C601 H60E 109.5
H60D C601 H60E 109.5
Si6 C601 H60F 109.5
H60D C601 H60F 109.5
H60E C601 H60F 109.5
Si6 C602 H60A 109.5
Si6 C602 H60B 109.5
H60A C602 H60B 109.5
Si6 C602 H60C 109.5
H60A C602 H60C 109.5
H60B C602 H60C 109.5
Si6 C603 H60G 109.5
Si6 C603 H60H 109.5
H60G C603 H60H 109.5
Si6 C603 H60I 109.5
H60G C603 H60I 109.5
H60H C603 H60I 109.5

loop_
_geom_bond_atom_site_label_1
_geom_bond_atom_site_label_2
_geom_bond_distance
Rh1 C42 2.004(6)
Rh1 O1 2.155(4)
Rh1 O3 2.191(4)
Rh1 P1 2.2018(16)
Rh1 O5 2.327(5)
Rh1 Rh2 2.5116(6)
P1 C11 1.782(7)
P1 C21 1.824(7)
P1 C31 1.843(7)
O1 C10 1.274(9)
Si1 C103 1.854(9)
Si1 C101 1.861(11)
Si1 C102 1.866(9)
Si1 C14 1.873(7)
Rh2 C12 2.003(6)
Rh2 O4 2.184(4)
Rh2 O2 2.198(4)
Rh2 P2 2.2076(17)
Rh2 O6 2.326(4)
P2 C41 1.803(6)
P2 C51 1.826(7)
P2 C61 1.834(6)
O2 C10 1.253(9)
C2 C10 1.496(10)
C2 H2A 0.9600
C2 H2B 0.9600
C2 H2C 0.9600
Si2 C202 1.832(14)
Si2 C201 1.869(14)
Si2 C24 1.874(8)
Si2 C203 1.912(17)
Si3 C302 1.840(12)
Si3 C303 1.867(14)
Si3 C34 1.868(7)
Si3 C301 1.873(12)
O3 C30 1.256(8)
O4 C30 1.266(8)
Si4 C401 1.837(11)
Si4 C402 1.845(12)
Si4 C44 1.868(7)
Si4 C403 1.872(14)
Si5 C501 1.842(11)
Si5 C503 1.847(13)
Si5 C502 1.849(13)
Si5 C54 1.886(8)
Si6 C602 1.72(2)
Si6 C603 1.77(2)
Si6 C601 1.83(2)
Si6 C64 1.879(8)
C11 C16 1.408(9)
C11 C12 1.409(8)
C12 C13 1.406(9)
C13 C14 1.386(9)
C13 H13A 0.9300
C14 C15 1.394(10)
C15 C16 1.380(10)
C15 H15A 0.9300
C16 H16A 0.9300
C21 C22 1.383(10)
C21 C26 1.394(10)
C22 C23 1.381(11)
C22 H22A 0.9300
C23 C24 1.385(12)
C23 H23A 0.9300
C24 C25 1.392(13)
C25 C26 1.369(12)
C25 H25A 0.9300
C26 H26A 0.9300
C30 C40 1.500(10)
C31 C36 1.370(9)
C31 C32 1.387(10)
C32 C330 1.375(10)
C32 H32A 0.9300
C34 C35 1.381(12)
C34 C330 1.386(11)
C35 C36 1.381(10)
C35 H35A 0.9300
C36 H36A 0.9300
C40 H40A 0.9600
C40 H40B 0.9600
C40 H40C 0.9600
C41 C42 1.390(9)
C41 C46 1.399(9)
C42 C43 1.396(9)
C43 C44 1.378(9)
C43 H43A 0.9300
C44 C45 1.401(10)
C45 C46 1.371(10)
C45 H45A 0.9300
C46 H46A 0.9300
C51 C52 1.378(9)
C51 C56 1.410(9)
C52 C53 1.395(11)
C52 H52A 0.9300
C53 C54 1.389(11)
C53 H53A 0.9300
C54 C55 1.385(10)
C55 C56 1.362(10)
C55 H55A 0.9300
C56 H56A 0.9300
C61 C62 1.385(11)
C61 C66 1.387(11)
C62 C63 1.388(10)
C62 H62A 0.9300
C63 C64 1.407(13)
C63 H63A 0.9300
C64 C65 1.377(14)
C65 C66 1.367(11)
C65 H65A 0.9300
C66 H66A 0.9300
C101 H10D 0.9600
C101 H10E 0.9600
C101 H10F 0.9600
C102 H10A 0.9600
C102 H10B 0.9600
C102 H10C 0.9600
C103 H10G 0.9600
C103 H10H 0.9600
C103 H10I 0.9600
C201 H20G 0.9600
C201 H20H 0.9600
C201 H20I 0.9600
C202 H20D 0.9600
C202 H20E 0.9600
C202 H20F 0.9600
C203 H20A 0.9600
C203 H20B 0.9600
C203 H20C 0.9600
C301 H30A 0.9600
C301 H30B 0.9600
C301 H30C 0.9600
C302 H30D 0.9600
C302 H30E 0.9600
C302 H30F 0.9600
C303 H30G 0.9600
C303 H30H 0.9600
C303 H30I 0.9600
C330 H33A 0.9300
C401 H40G 0.9600
C401 H40H 0.9600
C401 H40I 0.9600
C402 H40J 0.9600
C402 H40K 0.9600
C402 H40L 0.9600
C403 H40D 0.9600
C403 H40E 0.9600
C403 H40F 0.9600
C501 H50A 0.9600
C501 H50B 0.9600
C501 H50C 0.9600
C502 H50G 0.9600
C502 H50H 0.9600
C502 H50I 0.9600
C503 H50D 0.9600
C503 H50E 0.9600
C503 H50F 0.9600
C601 H60D 0.9600
C601 H60E 0.9600
C601 H60F 0.9600
C602 H60A 0.9600
C602 H60B 0.9600
C602 H60C 0.9600
C603 H60G 0.9600
C603 H60H 0.9600
C603 H60I 0.9600
